data_4517418
loop_
_publ_author_name
'Brahma, Rinki'
'Baruah, Jubaraj B.'

_publ_section_title
;
 Self-Assemblies of Zinc Complexes for Aggregation-Induced Emission
 Luminogen Precursors.
;
_journal_issue 7
_journal_name_full 'ACS omega'
_journal_page_first 3774
_journal_page_last 3785
_journal_paper_doi 10.1021/acsomega.0c00136
_journal_volume 5
_journal_year 2020
_chemical_formula_sum 'C26 H22 N6 O11 Zn'
_chemical_formula_weight 659.86
_space_group_crystal_system triclinic
_space_group_IT_number 2
_space_group_name_Hall '-P 1'
_space_group_name_H-M_alt 'P -1'
_atom_sites_solution_hydrogens mixed
_audit_creation_method SHELXL-2014/7
_cell_angle_alpha 81.172(13)
_cell_angle_beta 76.060(9)
_cell_angle_gamma 74.624(12)
_cell_formula_units_Z 2
_cell_length_a 8.0671(6)
_cell_length_b 12.718(2)
_cell_length_c 14.3069(18)
_cell_measurement_reflns_used 2199
_cell_measurement_temperature 296(2)
_cell_measurement_theta_max 25.3250
_cell_measurement_theta_min 2.6710
_cell_volume 1367.3(3)
_computing_structure_refinement 'SHELXL-2014/7 (Sheldrick, 2014)'
_diffrn_ambient_temperature 296(2)
_diffrn_measured_fraction_theta_full 0.999
_diffrn_measured_fraction_theta_max 0.999
_diffrn_measurement_device_type 'SuperNova, Single source at offset/far, Eos'
_diffrn_measurement_method '\w scans'
_diffrn_radiation_type MoK\a
_diffrn_radiation_wavelength 0.71073
_diffrn_reflns_av_R_equivalents 0.0626
_diffrn_reflns_av_unetI/netI 0.1035
_diffrn_reflns_Laue_measured_fraction_full 0.999
_diffrn_reflns_Laue_measured_fraction_max 0.999
_diffrn_reflns_limit_h_max 9
_diffrn_reflns_limit_h_min -9
_diffrn_reflns_limit_k_max 15
_diffrn_reflns_limit_k_min -10
_diffrn_reflns_limit_l_max 15
_diffrn_reflns_limit_l_min -17
_diffrn_reflns_number 8906
_diffrn_reflns_point_group_measured_fraction_full 0.999
_diffrn_reflns_point_group_measured_fraction_max 0.999
_diffrn_reflns_theta_full 25.044
_diffrn_reflns_theta_max 25.044
_diffrn_reflns_theta_min 2.329
_exptl_absorpt_coefficient_mu 0.972
_exptl_absorpt_correction_T_max 0.558
_exptl_absorpt_correction_T_min 0.409
_exptl_absorpt_correction_type multi-scan
_exptl_absorpt_process_details multi-scan
_exptl_crystal_colour White
_exptl_crystal_density_diffrn 1.603
_exptl_crystal_description Needle
_exptl_crystal_F_000 676
_exptl_crystal_size_max 1.0
_exptl_crystal_size_mid 0.8
_exptl_crystal_size_min 0.6
_refine_diff_density_max 0.392
_refine_diff_density_min -0.544
_refine_diff_density_rms 0.088
_refine_ls_extinction_method none
_refine_ls_goodness_of_fit_ref 1.007
_refine_ls_hydrogen_treatment mixed
_refine_ls_matrix_type full
_refine_ls_number_parameters 413
_refine_ls_number_reflns 4830
_refine_ls_number_restraints 2
_refine_ls_restrained_S_all 1.021
_refine_ls_R_factor_all 0.0755
_refine_ls_R_factor_gt 0.0523
_refine_ls_shift/su_max 0.001
_refine_ls_shift/su_mean 0.000
_refine_ls_structure_factor_coef Fsqd
_refine_ls_weighting_details 'w=1/[\s^2^(Fo^2^)+(0.0300P)^2^+0.3000P] where P=(Fo^2^+2Fc^2^)/3'
_refine_ls_weighting_scheme calc
_refine_ls_wR_factor_gt 0.0992
_refine_ls_wR_factor_ref 0.1178
_reflns_Friedel_coverage 0.000
_reflns_number_gt 3589
_reflns_number_total 4830
_reflns_threshold_expression 'I > 2\s(I)'
_cod_data_source_file ao0c00136_si_004.cif
_cod_data_source_block Zn_pyridine-4-carboxamide_2NBA
_cod_depositor_comments 'Adding full bibliography for 4517414--4517418.cif.'
_cod_database_code 4517418
_shelx_shelxl_version_number 2014/7
_shelx_space_group_comment
;
The symmetry employed for this shelxl refinement is uniquely defined
by the following loop, which should always be used as a source of
symmetry information in preference to the above space-group names.
They are only intended as comments.
;

loop_
_space_group_symop_operation_xyz
'x, y, z'
'-x, -y, -z'

loop_
_atom_site_label
_atom_site_type_symbol
_atom_site_fract_x
_atom_site_fract_y
_atom_site_fract_z
_atom_site_U_iso_or_equiv
_atom_site_adp_type
_atom_site_occupancy
_atom_site_site_symmetry_order
_atom_site_calc_flag
_atom_site_refinement_flags_posn
_atom_site_refinement_flags_adp
_atom_site_refinement_flags_occupancy
_atom_site_disorder_assembly
_atom_site_disorder_group
Zn1 Zn 0.03989(5) 0.72627(4) 0.33759(3) 0.02747(16) Uani 1 1 d . . . . .
O10 O 0.4616(5) 1.0317(4) 0.1240(4) 0.1045(16) Uani 1 1 d . . . . .
O9 O 0.2930(5) 1.0058(3) 0.2622(3) 0.0821(13) Uani 1 1 d . . . . .
O7 O -0.0739(3) 0.8940(2) 0.2929(2) 0.0354(7) Uani 1 1 d . . . . .
O6 O 0.4366(5) 0.2665(4) 0.1794(4) 0.1151(19) Uani 1 1 d . . . . .
O5 O 0.2336(4) 0.3718(3) 0.2699(3) 0.0800(13) Uani 1 1 d . . . . .
O4 O 0.1888(4) 0.5005(3) 0.4424(3) 0.0650(11) Uani 1 1 d . . . . .
O3 O 0.2505(3) 0.6013(2) 0.30389(19) 0.0298(6) Uani 1 1 d . . . . .
O8 O 0.1853(3) 0.8284(2) 0.2011(2) 0.0420(8) Uani 1 1 d . . . . .
O2 O -0.2876(3) 0.5148(3) 0.0037(2) 0.0653(11) Uani 1 1 d . . . . .
N2 N 0.4102(4) 0.9601(3) 0.6493(3) 0.0420(9) Uani 1 1 d . . . . .
H2A H 0.4749 0.9774 0.6814 0.050 Uiso 1 1 calc R U . . .
H2B H 0.2987 0.9882 0.6603 0.050 Uiso 1 1 calc R U . . .
O11 O -0.1429(4) 0.6907(3) 0.4550(2) 0.0379(8) Uani 1 1 d . . . . .
N6 N 0.3177(5) 1.0320(4) 0.1755(4) 0.0615(13) Uani 1 1 d . . . . .
N1 N 0.1654(3) 0.7903(3) 0.4267(2) 0.0306(8) Uani 1 1 d . . . . .
N5 N 0.3868(5) 0.3327(3) 0.2377(3) 0.0563(11) Uani 1 1 d . . . . .
N3 N -0.0954(3) 0.6821(3) 0.2394(2) 0.0274(8) Uani 1 1 d . . . . .
N4 N -0.5473(5) 0.5992(5) 0.0897(3) 0.0592(14) Uani 1 1 d . . . . .
O1 O 0.6411(3) 0.8487(3) 0.5657(2) 0.0476(8) Uani 1 1 d . . . . .
C24 C 0.0049(7) 1.1962(4) 0.0266(4) 0.0633(15) Uani 1 1 d . . . . .
H24 H -0.0060 1.2590 -0.0165 0.076 Uiso 1 1 calc R U . . .
C20 C 0.0521(5) 0.9031(3) 0.2220(3) 0.0305(9) Uani 1 1 d . . . . .
C4 C 0.4418(5) 0.8013(4) 0.4508(3) 0.0425(12) Uani 1 1 d . . . . .
H4 H 0.5636 0.7838 0.4308 0.051 Uiso 1 1 calc R U . . .
C18 C 0.7723(5) 0.4094(4) 0.3499(4) 0.0492(13) Uani 1 1 d . . . . .
H18 H 0.8578 0.4243 0.3759 0.059 Uiso 1 1 calc R U . . .
C17 C 0.8174(6) 0.3305(4) 0.2886(4) 0.0538(14) Uani 1 1 d . . . . .
H17 H 0.9343 0.2925 0.2719 0.065 Uiso 1 1 calc R U . . .
C13 C 0.2847(4) 0.5186(3) 0.3645(3) 0.0317(10) Uani 1 1 d D . . . .
C16 C 0.6923(5) 0.3056(4) 0.2507(4) 0.0527(13) Uani 1 1 d . . . . .
H16 H 0.7233 0.2512 0.2086 0.063 Uiso 1 1 calc R U . . .
C5 C 0.3410(5) 0.7677(4) 0.4024(3) 0.0419(11) Uani 1 1 d . . . . .
H5 H 0.3974 0.7271 0.3500 0.050 Uiso 1 1 calc R U . . .
C19 C 0.5993(5) 0.4680(4) 0.3741(3) 0.0413(11) Uani 1 1 d . . . . .
H19 H 0.5702 0.5229 0.4155 0.050 Uiso 1 1 calc R U . . .
C14 C 0.4674(4) 0.4460(3) 0.3373(3) 0.0321(10) Uani 1 1 d D . . . .
C15 C 0.5194(5) 0.3634(4) 0.2766(3) 0.0383(11) Uani 1 1 d . . . . .
C21 C 0.0335(5) 1.0091(3) 0.1575(3) 0.0295(9) Uani 1 1 d . . . . .
C11 C -0.0264(5) 0.5932(3) 0.1922(3) 0.0313(10) Uani 1 1 d . . . . .
H11A H 0.0855 0.5526 0.1983 0.038 Uiso 1 1 calc R U . . .
C22 C 0.1635(5) 1.0674(4) 0.1301(3) 0.0412(11) Uani 1 1 d . . . . .
C26 C -0.1120(5) 1.0480(3) 0.1153(3) 0.0369(10) Uani 1 1 d . . . . .
H26 H -0.2018 1.0112 0.1314 0.044 Uiso 1 1 calc R U . . .
C25 C -0.1260(5) 1.1398(4) 0.0504(3) 0.0519(13) Uani 1 1 d . . . . .
H25 H -0.2240 1.1639 0.0225 0.062 Uiso 1 1 calc R U . . .
C23 C 0.1524(6) 1.1597(4) 0.0667(4) 0.0595(15) Uani 1 1 d . . . . .
H23 H 0.2417 1.1970 0.0509 0.071 Uiso 1 1 calc R U . . .
C9 C -0.2793(5) 0.6147(3) 0.1272(3) 0.0308(10) Uani 1 1 d . . . . .
C8 C -0.3508(5) 0.7083(4) 0.1739(3) 0.0370(11) Uani 1 1 d . . . . .
H8 H -0.4624 0.7500 0.1686 0.044 Uiso 1 1 calc R U . . .
C7 C -0.2568(5) 0.7401(4) 0.2287(3) 0.0364(10) Uani 1 1 d . . . . .
H7 H -0.3065 0.8040 0.2593 0.044 Uiso 1 1 calc R U . . .
C10 C -0.1108(4) 0.5579(3) 0.1349(3) 0.0315(10) Uani 1 1 d . . . . .
H10 H -0.0552 0.4965 0.1016 0.038 Uiso 1 1 calc R U . . .
C12 C -0.3738(5) 0.5723(4) 0.0682(3) 0.0389(11) Uani 1 1 d . . . . .
C3 C 0.3632(4) 0.8612(3) 0.5293(3) 0.0288(9) Uani 1 1 d . . . . .
C1 C 0.0888(5) 0.8507(3) 0.5012(3) 0.0352(10) Uani 1 1 d . . . . .
H1 H -0.0333 0.8689 0.5187 0.042 Uiso 1 1 calc R U . . .
C2 C 0.1818(4) 0.8874(3) 0.5531(3) 0.0339(10) Uani 1 1 d . . . . .
H2 H 0.1227 0.9296 0.6041 0.041 Uiso 1 1 calc R U . . .
C6 C 0.4816(5) 0.8905(3) 0.5833(3) 0.0316(10) Uani 1 1 d . . . . .
H4R H -0.598(6) 0.629(4) 0.137(4) 0.070(19) Uiso 1 1 d . . . . .
H4S H -0.610(6) 0.572(4) 0.058(4) 0.083(18) Uiso 1 1 d . . . . .
H11R H -0.202(7) 0.734(5) 0.491(4) 0.08(2) Uiso 1 1 d . . . . .
H11S H -0.144(6) 0.630(5) 0.485(4) 0.09(2) Uiso 1 1 d . . . . .

loop_
_atom_site_aniso_label
_atom_site_aniso_U_11
_atom_site_aniso_U_22
_atom_site_aniso_U_33
_atom_site_aniso_U_23
_atom_site_aniso_U_13
_atom_site_aniso_U_12
Zn1 0.0243(2) 0.0287(3) 0.0322(3) -0.0086(2) -0.00762(18) -0.00639(18)
O10 0.049(2) 0.133(4) 0.143(4) -0.013(3) -0.027(3) -0.035(2)
O9 0.096(3) 0.099(4) 0.083(3) 0.010(3) -0.061(3) -0.051(2)
O7 0.0405(15) 0.0340(17) 0.0355(18) 0.0008(14) -0.0115(13) -0.0145(12)
O6 0.106(3) 0.130(5) 0.129(4) -0.092(4) -0.036(3) -0.005(3)
O5 0.052(2) 0.058(3) 0.142(4) -0.030(3) -0.040(2) -0.0045(18)
O4 0.0519(19) 0.047(2) 0.066(3) 0.009(2) 0.0219(17) 0.0004(15)
O3 0.0290(13) 0.0273(16) 0.0343(17) -0.0081(14) -0.0103(11) -0.0029(11)
O8 0.0418(16) 0.0320(18) 0.053(2) -0.0057(15) -0.0171(14) -0.0031(13)
O2 0.0358(16) 0.112(3) 0.064(2) -0.057(2) -0.0055(15) -0.0217(17)
N2 0.0336(18) 0.051(3) 0.048(2) -0.022(2) -0.0167(16) -0.0046(16)
O11 0.0354(16) 0.033(2) 0.041(2) -0.0075(18) 0.0021(13) -0.0070(14)
N6 0.056(3) 0.058(3) 0.089(4) -0.007(3) -0.034(3) -0.029(2)
N1 0.0243(16) 0.033(2) 0.038(2) -0.0098(17) -0.0073(14) -0.0083(14)
N5 0.061(3) 0.039(3) 0.073(3) -0.014(2) -0.027(2) -0.004(2)
N3 0.0231(16) 0.0271(19) 0.034(2) -0.0038(16) -0.0065(13) -0.0076(13)
N4 0.028(2) 0.111(4) 0.052(3) -0.050(3) -0.0017(19) -0.020(2)
O1 0.0281(15) 0.061(2) 0.061(2) -0.0321(18) -0.0133(13) -0.0040(14)
C24 0.086(4) 0.048(3) 0.047(3) 0.013(3) -0.008(3) -0.016(3)
C20 0.037(2) 0.029(2) 0.035(3) -0.009(2) -0.0192(18) -0.0108(18)
C4 0.028(2) 0.061(3) 0.046(3) -0.025(2) -0.0084(18) -0.012(2)
C18 0.034(2) 0.053(3) 0.057(3) 0.011(3) -0.012(2) -0.010(2)
C17 0.036(2) 0.041(3) 0.071(4) 0.002(3) -0.001(2) 0.000(2)
C13 0.029(2) 0.029(2) 0.037(3) -0.008(2) -0.0021(18) -0.0082(17)
C16 0.047(3) 0.040(3) 0.059(3) -0.008(3) 0.001(2) 0.002(2)
C5 0.031(2) 0.060(3) 0.041(3) -0.028(2) -0.0023(18) -0.013(2)
C19 0.048(3) 0.041(3) 0.037(3) -0.006(2) -0.0095(19) -0.012(2)
C14 0.030(2) 0.032(2) 0.030(2) 0.005(2) -0.0032(16) -0.0070(17)
C15 0.038(2) 0.035(3) 0.040(3) -0.006(2) -0.0068(19) -0.0039(19)
C21 0.036(2) 0.028(2) 0.026(2) -0.0069(19) -0.0066(16) -0.0074(17)
C11 0.028(2) 0.035(3) 0.036(2) -0.010(2) -0.0092(17) -0.0087(17)
C22 0.048(2) 0.039(3) 0.042(3) 0.000(2) -0.014(2) -0.017(2)
C26 0.036(2) 0.036(3) 0.038(3) -0.008(2) -0.0063(18) -0.0063(18)
C25 0.046(3) 0.053(3) 0.047(3) 0.001(3) -0.017(2) 0.006(2)
C23 0.062(3) 0.057(4) 0.060(4) 0.010(3) -0.007(3) -0.029(3)
C9 0.032(2) 0.041(3) 0.026(2) -0.009(2) -0.0024(16) -0.0200(18)
C8 0.025(2) 0.043(3) 0.047(3) -0.011(2) -0.0121(18) -0.0072(18)
C7 0.031(2) 0.040(3) 0.042(3) -0.018(2) -0.0037(18) -0.0091(18)
C10 0.032(2) 0.034(3) 0.032(2) -0.012(2) -0.0046(17) -0.0110(17)
C12 0.036(2) 0.058(3) 0.029(2) -0.018(2) -0.0044(18) -0.016(2)
C3 0.031(2) 0.028(2) 0.031(2) -0.0047(19) -0.0114(17) -0.0084(16)
C1 0.0224(19) 0.038(3) 0.049(3) -0.017(2) -0.0088(17) -0.0041(17)
C2 0.028(2) 0.038(3) 0.038(3) -0.019(2) -0.0044(17) -0.0043(17)
C6 0.034(2) 0.030(2) 0.036(3) -0.007(2) -0.0127(17) -0.0091(17)

loop_
_atom_type_symbol
_atom_type_description
_atom_type_scat_dispersion_real
_atom_type_scat_dispersion_imag
_atom_type_scat_source
C C 0.0033 0.0016 'International Tables Vol C Tables 4.2.6.8 and 6.1.1.4'
N N 0.0061 0.0033 'International Tables Vol C Tables 4.2.6.8 and 6.1.1.4'
O O 0.0106 0.0060 'International Tables Vol C Tables 4.2.6.8 and 6.1.1.4'
Zn Zn 0.2839 1.4301 'International Tables Vol C Tables 4.2.6.8 and 6.1.1.4'
H H 0.0000 0.0000 'International Tables Vol C Tables 4.2.6.8 and 6.1.1.4'

loop_
_geom_angle_atom_site_label_1
_geom_angle_atom_site_label_2
_geom_angle_atom_site_label_3
_geom_angle
_geom_angle_site_symmetry_1
_geom_angle_site_symmetry_3
_geom_angle_publ_flag
O3 Zn1 O11 114.51(13) . . ?
O3 Zn1 O7 142.82(10) . . ?
O11 Zn1 O7 102.67(13) . . ?
O3 Zn1 N1 92.83(11) . . ?
O11 Zn1 N1 91.04(13) . . ?
O7 Zn1 N1 86.73(11) . . ?
O3 Zn1 N3 91.85(11) . . ?
O11 Zn1 N3 91.75(12) . . ?
O7 Zn1 N3 86.39(11) . . ?
N1 Zn1 N3 172.99(12) . . ?
C20 O7 Zn1 94.9(2) . . ?
C13 O3 Zn1 121.1(2) . . ?
C6 N2 H2A 120.0 . . ?
C6 N2 H2B 120.0 . . ?
H2A N2 H2B 120.0 . . ?
Zn1 O11 H11R 123(4) . . ?
Zn1 O11 H11S 127(4) . . ?
H11R O11 H11S 106(5) . . ?
O9 N6 O10 124.1(5) . . ?
O9 N6 C22 118.1(4) . . ?
O10 N6 C22 117.8(5) . . ?
C5 N1 C1 116.7(3) . . ?
C5 N1 Zn1 115.2(3) . . ?
C1 N1 Zn1 128.0(2) . . ?
O6 N5 O5 123.5(5) . . ?
O6 N5 C15 118.4(4) . . ?
O5 N5 C15 117.9(4) . . ?
C11 N3 C7 117.1(3) . . ?
C11 N3 Zn1 121.3(2) . . ?
C7 N3 Zn1 121.5(3) . . ?
C12 N4 H4R 120(3) . . ?
C12 N4 H4S 121(3) . . ?
H4R N4 H4S 118(4) . . ?
C25 C24 C23 120.2(5) . . ?
C25 C24 H24 119.9 . . ?
C23 C24 H24 119.9 . . ?
O8 C20 O7 123.6(4) . . ?
O8 C20 C21 118.8(4) . . ?
O7 C20 C21 117.6(3) . . ?
C5 C4 C3 120.2(4) . . ?
C5 C4 H4 119.9 . . ?
C3 C4 H4 119.9 . . ?
C17 C18 C19 120.3(5) . . ?
C17 C18 H18 119.9 . . ?
C19 C18 H18 119.9 . . ?
C18 C17 C16 120.8(4) . . ?
C18 C17 H17 119.6 . . ?
C16 C17 H17 119.6 . . ?
O4 C13 O3 125.2(3) . . ?
O4 C13 C14 120.5(4) . . ?
O3 C13 C14 114.1(3) . . ?
C17 C16 C15 118.4(5) . . ?
C17 C16 H16 120.8 . . ?
C15 C16 H16 120.8 . . ?
N1 C5 C4 123.2(4) . . ?
N1 C5 H5 118.4 . . ?
C4 C5 H5 118.4 . . ?
C18 C19 C14 121.0(5) . . ?
C18 C19 H19 119.5 . . ?
C14 C19 H19 119.5 . . ?
C15 C14 C19 116.5(4) . . ?
C15 C14 C13 126.8(4) . . ?
C19 C14 C13 116.7(4) . . ?
C14 C15 C16 122.9(4) . . ?
C14 C15 N5 119.7(4) . . ?
C16 C15 N5 117.4(4) . . ?
C26 C21 C22 116.5(4) . . ?
C26 C21 C20 120.1(3) . . ?
C22 C21 C20 123.1(3) . . ?
N3 C11 C10 123.6(4) . . ?
N3 C11 H11A 118.2 . . ?
C10 C11 H11A 118.2 . . ?
C23 C22 C21 123.5(4) . . ?
C23 C22 N6 117.7(4) . . ?
C21 C22 N6 118.7(4) . . ?
C25 C26 C21 121.4(4) . . ?
C25 C26 H26 119.3 . . ?
C21 C26 H26 119.3 . . ?
C26 C25 C24 120.1(4) . . ?
C26 C25 H25 120.0 . . ?
C24 C25 H25 120.0 . . ?
C22 C23 C24 118.3(4) . . ?
C22 C23 H23 120.9 . . ?
C24 C23 H23 120.9 . . ?
C8 C9 C10 117.6(4) . . ?
C8 C9 C12 123.5(4) . . ?
C10 C9 C12 118.9(4) . . ?
C9 C8 C7 119.8(4) . . ?
C9 C8 H8 120.1 . . ?
C7 C8 H8 120.1 . . ?
N3 C7 C8 122.4(4) . . ?
N3 C7 H7 118.8 . . ?
C8 C7 H7 118.8 . . ?
C11 C10 C9 119.3(4) . . ?
C11 C10 H10 120.3 . . ?
C9 C10 H10 120.3 . . ?
O2 C12 N4 123.5(4) . . ?
O2 C12 C9 119.0(4) . . ?
N4 C12 C9 117.4(4) . . ?
C2 C3 C4 116.9(4) . . ?
C2 C3 C6 125.3(4) . . ?
C4 C3 C6 117.8(3) . . ?
N1 C1 C2 123.2(3) . . ?
N1 C1 H1 118.4 . . ?
C2 C1 H1 118.4 . . ?
C1 C2 C3 119.7(4) . . ?
C1 C2 H2 120.1 . . ?
C3 C2 H2 120.1 . . ?
O1 C6 N2 121.6(4) . . ?
O1 C6 C3 120.0(4) . . ?
N2 C6 C3 118.4(3) . . ?

loop_
_geom_bond_atom_site_label_1
_geom_bond_atom_site_label_2
_geom_bond_distance
_geom_bond_site_symmetry_2
_geom_bond_publ_flag
Zn1 O3 2.013(2) . ?
Zn1 O11 2.032(3) . ?
Zn1 O7 2.151(3) . ?
Zn1 N1 2.167(3) . ?
Zn1 N3 2.188(3) . ?
O10 N6 1.216(5) . ?
O9 N6 1.215(5) . ?
O7 C20 1.267(4) . ?
O6 N5 1.200(5) . ?
O5 N5 1.208(5) . ?
O4 C13 1.223(4) . ?
O3 C13 1.271(4) . ?
O8 C20 1.241(4) . ?
O2 C12 1.224(5) . ?
N2 C6 1.315(5) . ?
N2 H2A 0.8600 . ?
N2 H2B 0.8600 . ?
O11 H11R 0.79(6) . ?
O11 H11S 0.82(6) . ?
N6 C22 1.475(5) . ?
N1 C5 1.337(4) . ?
N1 C1 1.337(5) . ?
N5 C15 1.477(5) . ?
N3 C11 1.329(5) . ?
N3 C7 1.347(4) . ?
N4 C12 1.320(5) . ?
N4 H4R 0.80(5) . ?
N4 H4S 0.91(5) . ?
O1 C6 1.234(4) . ?
C24 C25 1.378(6) . ?
C24 C23 1.384(6) . ?
C24 H24 0.9300 . ?
C20 C21 1.506(5) . ?
C4 C5 1.367(5) . ?
C4 C3 1.381(6) . ?
C4 H4 0.9300 . ?
C18 C17 1.353(7) . ?
C18 C19 1.385(5) . ?
C18 H18 0.9300 . ?
C17 C16 1.378(6) . ?
C17 H17 0.9300 . ?
C13 C14 1.513(5) . ?
C16 C15 1.383(5) . ?
C16 H16 0.9300 . ?
C5 H5 0.9300 . ?
C19 C14 1.400(5) . ?
C19 H19 0.9300 . ?
C14 C15 1.381(6) . ?
C21 C26 1.388(5) . ?
C21 C22 1.388(5) . ?
C11 C10 1.370(5) . ?
C11 H11A 0.9300 . ?
C22 C23 1.366(6) . ?
C26 C25 1.373(6) . ?
C26 H26 0.9300 . ?
C25 H25 0.9300 . ?
C23 H23 0.9300 . ?
C9 C8 1.375(6) . ?
C9 C10 1.381(5) . ?
C9 C12 1.500(5) . ?
C8 C7 1.378(5) . ?
C8 H8 0.9300 . ?
C7 H7 0.9300 . ?
C10 H10 0.9300 . ?
C3 C2 1.380(5) . ?
C3 C6 1.511(5) . ?
C1 C2 1.376(5) . ?
C1 H1 0.9300 . ?
C2 H2 0.9300 . ?

loop_
_geom_torsion_atom_site_label_1
_geom_torsion_atom_site_label_2
_geom_torsion_atom_site_label_3
_geom_torsion_atom_site_label_4
_geom_torsion
_geom_torsion_site_symmetry_1
_geom_torsion_site_symmetry_2
_geom_torsion_site_symmetry_3
_geom_torsion_site_symmetry_4
_geom_torsion_publ_flag
Zn1 O7 C20 O8 -1.2(4) . . . . ?
Zn1 O7 C20 C21 175.8(3) . . . . ?
C19 C18 C17 C16 -1.2(7) . . . . ?
Zn1 O3 C13 O4 7.9(6) . . . . ?
Zn1 O3 C13 C14 -166.3(3) . . . . ?
C18 C17 C16 C15 0.1(7) . . . . ?
C1 N1 C5 C4 1.4(6) . . . . ?
Zn1 N1 C5 C4 -179.8(4) . . . . ?
C3 C4 C5 N1 0.4(7) . . . . ?
C17 C18 C19 C14 1.1(7) . . . . ?
C18 C19 C14 C15 0.2(6) . . . . ?
C18 C19 C14 C13 -177.1(4) . . . . ?
O4 C13 C14 C15 101.1(5) . . . . ?
O3 C13 C14 C15 -84.5(5) . . . . ?
O4 C13 C14 C19 -82.0(5) . . . . ?
O3 C13 C14 C19 92.5(5) . . . . ?
C19 C14 C15 C16 -1.3(6) . . . . ?
C13 C14 C15 C16 175.7(4) . . . . ?
C19 C14 C15 N5 177.8(3) . . . . ?
C13 C14 C15 N5 -5.3(6) . . . . ?
C17 C16 C15 C14 1.1(7) . . . . ?
C17 C16 C15 N5 -177.9(4) . . . . ?
O6 N5 C15 C14 174.5(5) . . . . ?
O5 N5 C15 C14 -9.0(6) . . . . ?
O6 N5 C15 C16 -6.4(7) . . . . ?
O5 N5 C15 C16 170.1(4) . . . . ?
O8 C20 C21 C26 122.7(4) . . . . ?
O7 C20 C21 C26 -54.5(5) . . . . ?
O8 C20 C21 C22 -51.5(6) . . . . ?
O7 C20 C21 C22 131.3(4) . . . . ?
C7 N3 C11 C10 -0.7(6) . . . . ?
Zn1 N3 C11 C10 175.5(3) . . . . ?
C26 C21 C22 C23 1.2(7) . . . . ?
C20 C21 C22 C23 175.6(5) . . . . ?
C26 C21 C22 N6 177.7(4) . . . . ?
C20 C21 C22 N6 -7.9(7) . . . . ?
O9 N6 C22 C23 134.1(5) . . . . ?
O10 N6 C22 C23 -45.4(7) . . . . ?
O9 N6 C22 C21 -42.6(7) . . . . ?
O10 N6 C22 C21 138.0(5) . . . . ?
C22 C21 C26 C25 -0.4(6) . . . . ?
C20 C21 C26 C25 -174.9(4) . . . . ?
C21 C26 C25 C24 -0.8(7) . . . . ?
C23 C24 C25 C26 1.1(8) . . . . ?
C21 C22 C23 C24 -0.9(8) . . . . ?
N6 C22 C23 C24 -177.4(5) . . . . ?
C25 C24 C23 C22 -0.3(8) . . . . ?
C10 C9 C8 C7 -2.2(6) . . . . ?
C12 C9 C8 C7 178.4(4) . . . . ?
C11 N3 C7 C8 2.0(6) . . . . ?
Zn1 N3 C7 C8 -174.1(3) . . . . ?
C9 C8 C7 N3 -0.6(6) . . . . ?
N3 C11 C10 C9 -2.1(6) . . . . ?
C8 C9 C10 C11 3.5(6) . . . . ?
C12 C9 C10 C11 -177.1(3) . . . . ?
C8 C9 C12 O2 154.7(5) . . . . ?
C10 C9 C12 O2 -24.7(6) . . . . ?
C8 C9 C12 N4 -25.7(6) . . . . ?
C10 C9 C12 N4 154.9(4) . . . . ?
C5 C4 C3 C2 -2.1(6) . . . . ?
C5 C4 C3 C6 176.6(4) . . . . ?
C5 N1 C1 C2 -1.3(6) . . . . ?
Zn1 N1 C1 C2 -180.0(3) . . . . ?
N1 C1 C2 C3 -0.4(7) . . . . ?
C4 C3 C2 C1 2.1(6) . . . . ?
C6 C3 C2 C1 -176.5(4) . . . . ?
C2 C3 C6 O1 168.5(4) . . . . ?
C4 C3 C6 O1 -10.1(6) . . . . ?
C2 C3 C6 N2 -10.9(6) . . . . ?
C4 C3 C6 N2 170.6(4) . . . . ?
